data_7241397
loop_
_publ_author_name
'Maity, Souvik'
'Ghosh, Tanmoy Kumar'
'Gomila, Rosa Maria'
'Frontera, Antonio'
'Ghosh, Ashutosh'

_publ_section_title
;
 Recurrent \p(arene)&#x2022;&#x2022;&#x2022;\p(chelate ring) motifs in
 four trinuclear CuII2MII (M = Cd/Zn) complexes derived from an
 unsymmetrical N2O2 donor ligand: structural and theoretical
 investigations
;
_journal_name_full CrystEngComm
_journal_paper_doi 10.1039/D0CE01219J
_journal_year 2020
_chemical_formula_sum 'C37 H38 Cd Cl Cu2 N5 O9 S'
_chemical_formula_weight 1003.74
_space_group_crystal_system monoclinic
_space_group_IT_number 9
_space_group_name_Hall 'C -2yc'
_space_group_name_H-M_alt 'C 1 c 1'
_atom_sites_solution_hydrogens mixed
_audit_creation_method SHELXL-2018/3
_audit_update_record
;
2020-10-02 deposited with the CCDC.	2020-10-13 downloaded from the CCDC.
;
_cell_angle_alpha 90
_cell_angle_beta 94.108(4)
_cell_angle_gamma 90
_cell_formula_units_Z 4
_cell_length_a 25.3683(16)
_cell_length_b 10.4046(7)
_cell_length_c 15.3557(9)
_cell_measurement_reflns_used 21088
_cell_measurement_temperature 296(2)
_cell_measurement_theta_max 24.500
_cell_measurement_theta_min 1.610
_cell_volume 4042.7(4)
_computing_cell_refinement 'Bruker SAINT'
_computing_data_collection 'Bruker APEX2'
_computing_data_reduction 'Bruker SAINT'
_computing_molecular_graphics 'Bruker SHELXTL'
_computing_publication_material 'Bruker SHELXTL'
_computing_structure_refinement 'SHELXL-2018/3 (Sheldrick, 2018)'
_computing_structure_solution 'SHELXT 2014/4 (Sheldrick, 2014)'
_diffrn_ambient_temperature 296(2)
_diffrn_measured_fraction_theta_full 0.991
_diffrn_measured_fraction_theta_max 0.991
_diffrn_measurement_device_type 'Bruker APEX-II CCD'
_diffrn_measurement_method '\f and \w scans'
_diffrn_radiation_type MoK\a
_diffrn_radiation_wavelength 0.71073
_diffrn_reflns_av_R_equivalents 0.0575
_diffrn_reflns_av_unetI/netI 0.0507
_diffrn_reflns_Laue_measured_fraction_full 0.991
_diffrn_reflns_Laue_measured_fraction_max 0.991
_diffrn_reflns_limit_h_max 29
_diffrn_reflns_limit_h_min -27
_diffrn_reflns_limit_k_max 12
_diffrn_reflns_limit_k_min -10
_diffrn_reflns_limit_l_max 17
_diffrn_reflns_limit_l_min -17
_diffrn_reflns_number 21088
_diffrn_reflns_point_group_measured_fraction_full 0.950
_diffrn_reflns_point_group_measured_fraction_max 0.950
_diffrn_reflns_theta_full 24.500
_diffrn_reflns_theta_max 24.500
_diffrn_reflns_theta_min 1.610
_exptl_absorpt_coefficient_mu 1.740
_exptl_absorpt_correction_T_max 0.636
_exptl_absorpt_correction_T_min 0.518
_exptl_absorpt_correction_type empirical
_exptl_absorpt_process_details SADABS
_exptl_crystal_colour GREEN
_exptl_crystal_density_diffrn 1.649
_exptl_crystal_description BLOCK
_exptl_crystal_F_000 2024
_exptl_crystal_size_max 0.40
_exptl_crystal_size_mid 0.32
_exptl_crystal_size_min 0.26
_refine_diff_density_max 1.182
_refine_diff_density_min -1.148
_refine_diff_density_rms 0.192
_refine_ls_abs_structure_details
;
 Refined as an inversion twin.
;
_refine_ls_abs_structure_Flack 0.45(3)
_refine_ls_extinction_method none
_refine_ls_goodness_of_fit_ref 1.136
_refine_ls_hydrogen_treatment constr
_refine_ls_matrix_type full
_refine_ls_number_parameters 546
_refine_ls_number_reflns 6381
_refine_ls_number_restraints 80
_refine_ls_restrained_S_all 1.141
_refine_ls_R_factor_all 0.0561
_refine_ls_R_factor_gt 0.0454
_refine_ls_shift/su_max 0.000
_refine_ls_shift/su_mean 0.000
_refine_ls_structure_factor_coef Fsqd
_refine_ls_weighting_details 'w=1/[\s^2^(Fo^2^)+(0.0697P)^2^+9.4277P] where P=(Fo^2^+2Fc^2^)/3'
_refine_ls_weighting_scheme calc
_refine_ls_wR_factor_gt 0.1196
_refine_ls_wR_factor_ref 0.1303
_reflns_Friedel_coverage 0.915
_reflns_Friedel_fraction_full 0.909
_reflns_Friedel_fraction_max 0.909
_reflns_number_gt 5645
_reflns_number_total 6381
_reflns_threshold_expression 'I > 2\s(I)'
_cod_data_source_file d0ce01219j2.cif
_cod_data_source_block 4
_cod_depositor_comments
;
The following automatic conversions were performed:

data item '_exptl_absorpt_correction_type' value 'EMPIRICAL' was
changed to 'empirical' in accordance with the
/home/data/users/saulius/crontab/automatic-downloads/rss-feeds/RSC/lib/dictionaries/cif_core.dic
dictionary named 'cif_core.dic' version 2.4.2 last updated on
2011-04-26.

Automatic conversion script
Id: cif_fix_values 7556 2019-12-06 15:28:31Z antanas 
;
_cod_original_sg_symbol_H-M 'C c'
_cod_database_code 7241397
_shelx_shelxl_version_number 2018/3
_shelx_space_group_comment
;
The symmetry employed for this shelxl refinement is uniquely defined
by the following loop, which should always be used as a source of
symmetry information in preference to the above space-group names.
They are only intended as comments.
;

loop_
_space_group_symop_operation_xyz
'x, y, z'
'x, -y, z+1/2'
'x+1/2, y+1/2, z'
'x+1/2, -y+1/2, z+1/2'

loop_
_atom_site_label
_atom_site_type_symbol
_atom_site_fract_x
_atom_site_fract_y
_atom_site_fract_z
_atom_site_U_iso_or_equiv
_atom_site_adp_type
_atom_site_occupancy
_atom_site_site_symmetry_order
_atom_site_calc_flag
_atom_site_refinement_flags_posn
_atom_site_refinement_flags_adp
_atom_site_refinement_flags_occupancy
_atom_site_disorder_assembly
_atom_site_disorder_group
C1 C 1.0259(5) -0.0033(11) -0.1117(7) 0.036(3) Uani 1 1 d . . . A 4
C2 C 1.0757(6) 0.0518(13) -0.1249(7) 0.049(3) Uani 1 1 d . . . A 4
H2 H 1.083639 0.133644 -0.103338 0.059 Uiso 1 1 calc R U . A 4
C3 C 1.1119(6) -0.0132(16) -0.1684(8) 0.058(4) Uani 1 1 d . . . A 4
H3 H 1.143800 0.026598 -0.177798 0.069 Uiso 1 1 calc R U . A 4
C4 C 1.1030(6) -0.1363(16) -0.1994(9) 0.060(4) Uani 1 1 d . . . A 4
H4 H 1.128691 -0.180051 -0.227951 0.072 Uiso 1 1 calc R U . A 4
C5 C 1.0557(7) -0.1918(15) -0.1871(9) 0.060(4) Uani 1 1 d . . . A 4
H5 H 1.049095 -0.274498 -0.208177 0.073 Uiso 1 1 calc R U . A 4
C6 C 1.0159(5) -0.1275(12) -0.1430(7) 0.045(3) Uani 1 1 d . . . A 4
C7 C 0.9695(6) -0.1965(12) -0.1300(9) 0.052(4) Uani 1 1 d . . . A 4
H7 H 0.968293 -0.280551 -0.150544 0.062 Uiso 1 1 calc R U . A 4
C8 C 0.8862(7) -0.2513(13) -0.0785(10) 0.053(4) Uani 1 1 d . . . A 4
H8A H 0.899145 -0.338118 -0.085206 0.064 Uiso 1 1 calc R U . A 4
H8B H 0.856529 -0.238011 -0.121077 0.064 Uiso 1 1 calc R U . A 4
C9 C 0.8684(7) -0.2332(15) 0.0131(10) 0.064(4) Uani 1 1 d . . . A 4
H9A H 0.852877 -0.312979 0.031709 0.077 Uiso 1 1 calc R U . A 4
H9B H 0.899142 -0.215613 0.052433 0.077 Uiso 1 1 calc R U . A 4
C10 C 0.8297(7) -0.1287(16) 0.0209(9) 0.066(4) Uani 1 1 d . . . A 4
H10A H 0.826336 -0.110794 0.082262 0.079 Uiso 1 1 calc R U . A 4
H10B H 0.795423 -0.157132 -0.004064 0.079 Uiso 1 1 calc R U . A 4
C11 C 0.8090(6) 0.0825(15) -0.0307(9) 0.053(3) Uani 1 1 d . . . A 4
C12 C 0.7560(8) 0.069(2) 0.0110(13) 0.091(6) Uani 1 1 d . . . A 4
H12A H 0.762190 0.036770 0.069556 0.136 Uiso 1 1 calc R U . A 4
H12B H 0.733749 0.009526 -0.022610 0.136 Uiso 1 1 calc R U . A 4
H12C H 0.738932 0.150896 0.012269 0.136 Uiso 1 1 calc R U . A 4
C13 C 0.8164(6) 0.2044(14) -0.0761(8) 0.050(3) Uani 1 1 d . . . A 4
C14 C 0.7739(9) 0.2702(17) -0.1180(14) 0.074(6) Uani 1 1 d . . . A 4
H14 H 0.740433 0.233624 -0.118998 0.089 Uiso 1 1 calc R U . A 4
C15 C 0.7797(9) 0.3866(19) -0.1578(14) 0.085(6) Uani 1 1 d . . . A 4
H15 H 0.750381 0.427857 -0.184635 0.102 Uiso 1 1 calc R U . A 4
C16 C 0.8276(8) 0.4416(17) -0.1581(13) 0.076(5) Uani 1 1 d . . . A 4
H16 H 0.831505 0.521987 -0.183349 0.092 Uiso 1 1 calc R U . A 4
C17 C 0.8706(7) 0.3774(13) -0.1208(9) 0.059(4) Uani 1 1 d . . . A 4
H17 H 0.903745 0.415102 -0.123177 0.071 Uiso 1 1 calc R U . A 4
C18 C 0.8675(6) 0.2602(13) -0.0801(9) 0.045(4) Uani 1 1 d . . . A 4
C19 C 0.9428(6) 0.0821(12) 0.1589(7) 0.044(3) Uani 1 1 d . . . A 4
C20 C 0.8993(6) 0.1601(15) 0.1637(9) 0.059(4) Uani 1 1 d . . . A 4
H20 H 0.899105 0.240363 0.137049 0.071 Uiso 1 1 calc R U . A 4
C21 C 0.8553(7) 0.1217(19) 0.2078(8) 0.071(5) Uani 1 1 d . . . A 4
H21 H 0.826680 0.176885 0.211440 0.085 Uiso 1 1 calc R U . A 4
C22 C 0.8548(8) 0.006(2) 0.2444(9) 0.075(5) Uani 1 1 d . . . A 4
H22 H 0.825563 -0.019753 0.273426 0.090 Uiso 1 1 calc R U . A 4
C23 C 0.8958(8) -0.0754(17) 0.2399(8) 0.066(5) Uani 1 1 d . . . A 4
H23 H 0.894008 -0.156569 0.264851 0.079 Uiso 1 1 calc R U . A 4
C24 C 0.9427(6) -0.0394(13) 0.1974(7) 0.051(3) Uani 1 1 d . . . A 4
C25 C 0.9828(7) -0.1305(13) 0.1942(8) 0.054(4) Uani 1 1 d . . . A 4
H25 H 0.976621 -0.209460 0.220043 0.065 Uiso 1 1 calc R U . A 4
C26 C 1.0642(7) -0.2279(12) 0.1593(10) 0.060(4) Uani 1 1 d . . . A 4
H26A H 1.046495 -0.306377 0.174968 0.072 Uiso 1 1 calc R U . A 4
H26B H 1.093866 -0.213549 0.201608 0.072 Uiso 1 1 calc R U . A 4
C27 C 1.0837(10) -0.2405(14) 0.0680(11) 0.074(6) Uani 1 1 d . . . A 4
H27A H 1.093021 -0.329407 0.057826 0.089 Uiso 1 1 calc R U . A 4
H27B H 1.055337 -0.217210 0.025127 0.089 Uiso 1 1 calc R U . A 4
C28 C 1.1287(8) -0.1604(15) 0.0565(10) 0.073(5) Uani 1 1 d . . . A 4
H28A H 1.136485 -0.164131 -0.004369 0.087 Uiso 1 1 calc R U . A 4
H28B H 1.158803 -0.195981 0.090748 0.087 Uiso 1 1 calc R U . A 4
C29 C 1.1636(7) 0.0532(16) 0.0815(8) 0.056(4) Uani 1 1 d . . . A 4
C30 C 1.2190(8) 0.0066(19) 0.0580(13) 0.092(7) Uani 1 1 d . . . A 4
H30A H 1.215145 -0.049096 0.008086 0.139 Uiso 1 1 calc R U . A 4
H30B H 1.235773 -0.039312 0.106564 0.139 Uiso 1 1 calc R U . A 4
H30C H 1.240170 0.079477 0.044702 0.139 Uiso 1 1 calc R U . A 4
C31 C 1.1605(6) 0.1876(15) 0.1067(8) 0.047(3) Uani 1 1 d . . . A 4
C32 C 1.2047(8) 0.2485(19) 0.1457(12) 0.065(5) Uani 1 1 d . . . A 4
H32 H 1.236959 0.205482 0.150712 0.079 Uiso 1 1 calc R U . A 4
C33 C 1.2014(8) 0.3739(19) 0.1776(11) 0.074(5) Uani 1 1 d . . . A 4
H33 H 1.230320 0.410268 0.209025 0.088 Uiso 1 1 calc R U . A 4
C34 C 1.1567(8) 0.4421(16) 0.1632(11) 0.066(5) Uani 1 1 d . . . A 4
H34 H 1.155691 0.526926 0.182109 0.080 Uiso 1 1 calc R U . A 4
C35 C 1.1113(6) 0.3870(13) 0.1197(9) 0.049(3) Uani 1 1 d . . . A 4
H35 H 1.080660 0.435010 0.108269 0.059 Uiso 1 1 calc R U . A 4
C36 C 1.1137(6) 0.2581(11) 0.0944(8) 0.038(3) Uani 1 1 d . . . A 4
C37 C 0.9692(7) 0.4846(13) 0.1657(11) 0.060(4) Uani 1 1 d . . . A 4
Cd1 Cd 0.98970(4) 0.27024(7) 0.00393(4) 0.0387(2) Uani 1 1 d . . . A 4
Cu1 Cu 0.91723(6) 0.01757(13) -0.06086(8) 0.0398(4) Uani 1 1 d . . . A 4
Cu2 Cu 1.05162(6) 0.04038(13) 0.10730(8) 0.0423(4) Uani 1 1 d . . . A 4
N1 N 0.9286(5) -0.1577(10) -0.0934(7) 0.047(3) Uani 1 1 d . . . A 4
N2 N 0.8445(5) -0.0074(11) -0.0237(6) 0.047(3) Uani 1 1 d . . . A 4
N3 N 1.0271(6) -0.1184(10) 0.1599(7) 0.054(3) Uani 1 1 d . . . A 4
N4 N 1.1230(6) -0.0233(11) 0.0812(7) 0.053(3) Uani 1 1 d . . . A 4
N5 N 0.9766(10) 0.4873(15) 0.2420(11) 0.115(7) Uani 1 1 d . . . A 4
O1 O 0.9906(4) 0.0597(8) -0.0691(6) 0.046(2) Uani 1 1 d . . . A 4
O2 O 0.9100(4) 0.2003(8) -0.0470(6) 0.042(2) Uani 1 1 d . . . A 4
O3 O 0.9840(4) 0.1230(8) 0.1169(5) 0.048(2) Uani 1 1 d . . . A 4
O4 O 1.0688(4) 0.2015(8) 0.0579(6) 0.043(2) Uani 1 1 d . . . A 4
O5 O 1.0221(6) 0.3717(11) -0.1153(7) 0.083(4) Uani 1 1 d . . . A 4
H5A H 1.055768 0.410740 -0.103978 0.124 Uiso 1 1 d R U . A 4
H5B H 1.002177 0.444701 -0.135069 0.124 Uiso 1 1 d R U . A 4
S1 S 0.9615(3) 0.4914(4) 0.0619(3) 0.0871(16) Uani 1 1 d . . . A 4
Cl1 Cl 0.2224(2) 0.2664(4) 0.8138(4) 0.0855(14) Uani 1 1 d . U . B 4
O6 O 0.2508(15) 0.385(3) 0.826(2) 0.115(13) Uani 0.62(4) 1 d D U P C 1
O7 O 0.1704(11) 0.286(3) 0.788(3) 0.163(16) Uani 0.62(4) 1 d D U P C 1
O8 O 0.2286(16) 0.195(2) 0.8912(16) 0.123(12) Uani 0.62(4) 1 d D U P C 1
O9 O 0.244(2) 0.188(4) 0.744(2) 0.154(14) Uani 0.62(4) 1 d D U P C 1
O6A O 0.183(2) 0.259(6) 0.863(4) 0.15(2) Uani 0.38(4) 1 d D U P C 2
O7A O 0.208(2) 0.245(5) 0.734(3) 0.131(18) Uani 0.38(4) 1 d D U P C 2
O8A O 0.261(2) 0.194(4) 0.841(4) 0.133(19) Uani 0.38(4) 1 d D U P C 2
O9A O 0.238(2) 0.395(4) 0.820(4) 0.12(2) Uani 0.38(4) 1 d D U P C 2

loop_
_atom_site_aniso_label
_atom_site_aniso_U_11
_atom_site_aniso_U_22
_atom_site_aniso_U_33
_atom_site_aniso_U_23
_atom_site_aniso_U_13
_atom_site_aniso_U_12
C1 0.045(8) 0.040(6) 0.021(5) -0.004(4) -0.010(5) -0.001(5)
C2 0.056(9) 0.058(8) 0.032(6) -0.003(5) -0.005(6) -0.005(7)
C3 0.053(9) 0.082(10) 0.038(7) -0.004(7) 0.007(6) 0.006(8)
C4 0.058(10) 0.079(11) 0.044(7) -0.008(7) 0.007(7) 0.023(9)
C5 0.079(12) 0.056(8) 0.046(7) -0.016(6) -0.005(7) 0.019(8)
C6 0.056(9) 0.050(7) 0.026(5) -0.006(5) -0.002(5) 0.010(7)
C7 0.071(11) 0.030(7) 0.052(7) -0.005(6) -0.021(7) 0.003(7)
C8 0.057(10) 0.035(7) 0.064(9) 0.001(6) -0.013(7) -0.010(6)
C9 0.066(10) 0.058(9) 0.065(9) 0.021(7) -0.012(8) -0.009(8)
C10 0.068(11) 0.070(10) 0.058(8) 0.000(7) -0.002(7) -0.026(9)
C11 0.051(9) 0.062(9) 0.046(7) -0.010(6) -0.006(6) -0.011(7)
C12 0.067(12) 0.112(15) 0.095(13) -0.016(12) 0.012(10) -0.012(11)
C13 0.048(9) 0.056(8) 0.043(7) -0.018(6) -0.007(6) 0.003(7)
C14 0.058(12) 0.066(12) 0.096(14) -0.026(9) -0.020(10) 0.007(9)
C15 0.082(15) 0.059(12) 0.109(14) -0.023(10) -0.033(11) 0.033(11)
C16 0.071(14) 0.043(9) 0.111(14) -0.008(9) -0.027(11) 0.004(9)
C17 0.076(11) 0.029(7) 0.068(9) -0.003(6) -0.023(8) -0.004(7)
C18 0.052(10) 0.044(7) 0.035(7) -0.019(5) -0.011(6) 0.010(7)
C19 0.053(9) 0.052(7) 0.026(6) 0.005(5) -0.007(6) -0.002(7)
C20 0.061(10) 0.065(9) 0.049(7) 0.009(7) -0.005(7) -0.009(8)
C21 0.073(11) 0.111(14) 0.030(6) -0.002(8) 0.012(7) -0.007(10)
C22 0.070(12) 0.118(16) 0.039(8) 0.015(9) 0.012(8) -0.024(11)
C23 0.086(13) 0.077(11) 0.032(6) 0.015(7) -0.003(7) -0.031(10)
C24 0.066(9) 0.048(8) 0.037(6) 0.009(5) -0.012(6) -0.020(7)
C25 0.083(12) 0.041(8) 0.036(6) 0.008(5) -0.019(7) -0.018(8)
C26 0.085(11) 0.025(6) 0.066(9) 0.010(6) -0.014(8) 0.005(7)
C27 0.130(19) 0.030(8) 0.058(10) -0.001(6) -0.026(10) 0.017(9)
C28 0.116(15) 0.053(9) 0.050(8) 0.008(7) 0.006(9) 0.028(10)
C29 0.064(11) 0.076(11) 0.029(6) 0.010(6) 0.012(6) 0.028(9)
C30 0.102(16) 0.088(12) 0.092(13) 0.027(10) 0.047(12) 0.047(11)
C31 0.048(9) 0.063(9) 0.030(6) 0.011(6) 0.001(6) 0.000(7)
C32 0.040(10) 0.079(12) 0.077(11) 0.016(9) -0.001(8) -0.004(8)
C33 0.064(12) 0.083(14) 0.068(9) 0.012(9) -0.030(9) -0.034(11)
C34 0.088(15) 0.043(9) 0.065(10) -0.006(7) -0.018(9) -0.020(9)
C35 0.047(9) 0.038(7) 0.061(8) 0.010(6) -0.002(7) -0.004(6)
C36 0.047(10) 0.037(7) 0.028(6) 0.003(5) -0.010(6) -0.014(6)
C37 0.071(11) 0.042(8) 0.068(9) -0.019(7) 0.012(8) 0.005(7)
Cd1 0.0494(5) 0.0292(4) 0.0352(4) 0.0030(4) -0.0118(3) -0.0013(5)
Cu1 0.0464(10) 0.0296(7) 0.0419(7) -0.0035(6) -0.0080(6) -0.0030(6)
Cu2 0.0584(11) 0.0284(7) 0.0382(7) 0.0043(6) -0.0102(7) -0.0009(7)
N1 0.053(8) 0.037(6) 0.049(6) -0.006(5) -0.012(5) -0.001(5)
N2 0.051(7) 0.053(7) 0.034(5) -0.003(5) -0.006(5) -0.014(6)
N3 0.084(10) 0.032(6) 0.042(6) 0.005(4) -0.021(6) -0.004(6)
N4 0.081(10) 0.044(6) 0.033(5) 0.000(5) 0.002(6) 0.015(6)
N5 0.22(2) 0.059(9) 0.074(11) -0.028(8) 0.044(13) -0.023(11)
O1 0.047(6) 0.033(4) 0.057(5) -0.016(4) 0.006(4) -0.004(4)
O2 0.043(6) 0.030(4) 0.050(5) -0.003(4) -0.015(4) 0.001(4)
O3 0.056(6) 0.040(5) 0.047(5) 0.014(4) 0.000(4) 0.000(4)
O4 0.053(7) 0.026(4) 0.048(5) 0.008(4) -0.010(4) -0.004(4)
O5 0.123(10) 0.072(7) 0.054(6) 0.027(5) 0.015(6) 0.013(7)
S1 0.142(5) 0.053(2) 0.062(2) -0.009(2) -0.023(3) 0.026(3)
Cl1 0.076(3) 0.069(3) 0.106(4) 0.016(2) -0.033(3) -0.013(2)
O6 0.10(2) 0.14(3) 0.11(2) -0.01(2) -0.015(15) -0.06(2)
O7 0.072(19) 0.15(2) 0.26(4) 0.09(3) -0.07(2) -0.029(17)
O8 0.19(3) 0.078(15) 0.091(17) 0.039(13) -0.029(18) -0.030(19)
O9 0.19(3) 0.16(3) 0.11(2) -0.04(2) -0.01(2) 0.03(3)
O6A 0.08(3) 0.18(4) 0.18(4) 0.00(4) 0.03(3) -0.02(3)
O7A 0.10(4) 0.16(4) 0.12(3) -0.06(3) -0.07(3) 0.01(3)
O8A 0.11(3) 0.09(3) 0.19(4) 0.05(3) -0.04(3) 0.05(2)
O9A 0.14(4) 0.018(18) 0.19(4) 0.02(2) -0.04(3) -0.02(2)

loop_
_atom_type_symbol
_atom_type_description
_atom_type_scat_dispersion_real
_atom_type_scat_dispersion_imag
_atom_type_scat_source
C C 0.0033 0.0016 'International Tables Vol C Tables 4.2.6.8 and 6.1.1.4'
H H 0.0000 0.0000 'International Tables Vol C Tables 4.2.6.8 and 6.1.1.4'
N N 0.0061 0.0033 'International Tables Vol C Tables 4.2.6.8 and 6.1.1.4'
O O 0.0106 0.0060 'International Tables Vol C Tables 4.2.6.8 and 6.1.1.4'
S S 0.1246 0.1234 'International Tables Vol C Tables 4.2.6.8 and 6.1.1.4'
Cu Cu 0.3201 1.2651 'International Tables Vol C Tables 4.2.6.8 and 6.1.1.4'
Cd Cd -0.8075 1.2024 'International Tables Vol C Tables 4.2.6.8 and 6.1.1.4'
Cl Cl 0.1484 0.1585 'International Tables Vol C Tables 4.2.6.8 and 6.1.1.4'

loop_
_geom_angle_atom_site_label_1
_geom_angle_atom_site_label_2
_geom_angle_atom_site_label_3
_geom_angle
_geom_angle_site_symmetry_1
_geom_angle_site_symmetry_3
_geom_angle_publ_flag
O1 C1 C6 121.1(11) . . ?
O1 C1 C2 120.9(10) . . ?
C6 C1 C2 118.0(12) . . ?
C3 C2 C1 120.7(13) . . ?
C3 C2 H2 119.6 . . ?
C1 C2 H2 119.6 . . ?
C2 C3 C4 122.3(15) . . ?
C2 C3 H3 118.9 . . ?
C4 C3 H3 118.9 . . ?
C5 C4 C3 118.1(13) . . ?
C5 C4 H4 120.9 . . ?
C3 C4 H4 120.9 . . ?
C4 C5 C6 122.0(13) . . ?
C4 C5 H5 119.0 . . ?
C6 C5 H5 119.0 . . ?
C1 C6 C7 123.9(12) . . ?
C1 C6 C5 118.8(13) . . ?
C7 C6 C5 117.2(13) . . ?
N1 C7 C6 128.0(12) . . ?
N1 C7 H7 116.0 . . ?
C6 C7 H7 116.0 . . ?
N1 C8 C9 109.2(11) . . ?
N1 C8 H8A 109.8 . . ?
C9 C8 H8A 109.8 . . ?
N1 C8 H8B 109.8 . . ?
C9 C8 H8B 109.8 . . ?
H8A C8 H8B 108.3 . . ?
C10 C9 C8 114.2(12) . . ?
C10 C9 H9A 108.7 . . ?
C8 C9 H9A 108.7 . . ?
C10 C9 H9B 108.7 . . ?
C8 C9 H9B 108.7 . . ?
H9A C9 H9B 107.6 . . ?
C9 C10 N2 113.2(13) . . ?
C9 C10 H10A 108.9 . . ?
N2 C10 H10A 108.9 . . ?
C9 C10 H10B 108.9 . . ?
N2 C10 H10B 108.9 . . ?
H10A C10 H10B 107.8 . . ?
N2 C11 C13 123.4(13) . . ?
N2 C11 C12 121.4(15) . . ?
C13 C11 C12 115.2(15) . . ?
C11 C12 H12A 109.5 . . ?
C11 C12 H12B 109.5 . . ?
H12A C12 H12B 109.5 . . ?
C11 C12 H12C 109.5 . . ?
H12A C12 H12C 109.5 . . ?
H12B C12 H12C 109.5 . . ?
C14 C13 C18 117.0(15) . . ?
C14 C13 C11 121.6(15) . . ?
C18 C13 C11 121.4(13) . . ?
C15 C14 C13 122(2) . . ?
C15 C14 H14 118.8 . . ?
C13 C14 H14 118.8 . . ?
C16 C15 C14 120.3(19) . . ?
C16 C15 H15 119.8 . . ?
C14 C15 H15 119.8 . . ?
C15 C16 C17 119.0(18) . . ?
C15 C16 H16 120.5 . . ?
C17 C16 H16 120.5 . . ?
C16 C17 C18 123.5(17) . . ?
C16 C17 H17 118.2 . . ?
C18 C17 H17 118.2 . . ?
O2 C18 C17 121.5(15) . . ?
O2 C18 C13 120.9(13) . . ?
C17 C18 C13 117.6(14) . . ?
O3 C19 C20 119.7(11) . . ?
O3 C19 C24 121.2(12) . . ?
C20 C19 C24 119.1(13) . . ?
C19 C20 C21 121.8(15) . . ?
C19 C20 H20 119.1 . . ?
C21 C20 H20 119.1 . . ?
C22 C21 C20 119.5(18) . . ?
C22 C21 H21 120.2 . . ?
C20 C21 H21 120.2 . . ?
C21 C22 C23 121.0(16) . . ?
C21 C22 H22 119.5 . . ?
C23 C22 H22 119.5 . . ?
C22 C23 C24 121.7(15) . . ?
C22 C23 H23 119.2 . . ?
C24 C23 H23 119.2 . . ?
C25 C24 C19 125.3(13) . . ?
C25 C24 C23 117.7(13) . . ?
C19 C24 C23 116.9(15) . . ?
N3 C25 C24 127.7(12) . . ?
N3 C25 H25 116.2 . . ?
C24 C25 H25 116.2 . . ?
N3 C26 C27 108.7(11) . . ?
N3 C26 H26A 110.0 . . ?
C27 C26 H26A 110.0 . . ?
N3 C26 H26B 110.0 . . ?
C27 C26 H26B 110.0 . . ?
H26A C26 H26B 108.3 . . ?
C28 C27 C26 112.1(14) . . ?
C28 C27 H27A 109.2 . . ?
C26 C27 H27A 109.2 . . ?
C28 C27 H27B 109.2 . . ?
C26 C27 H27B 109.2 . . ?
H27A C27 H27B 107.9 . . ?
C27 C28 N4 115.8(15) . . ?
C27 C28 H28A 108.3 . . ?
N4 C28 H28A 108.3 . . ?
C27 C28 H28B 108.3 . . ?
N4 C28 H28B 108.3 . . ?
H28A C28 H28B 107.4 . . ?
N4 C29 C31 122.1(13) . . ?
N4 C29 C30 122.4(15) . . ?
C31 C29 C30 115.4(16) . . ?
C29 C30 H30A 109.5 . . ?
C29 C30 H30B 109.5 . . ?
H30A C30 H30B 109.5 . . ?
C29 C30 H30C 109.5 . . ?
H30A C30 H30C 109.5 . . ?
H30B C30 H30C 109.5 . . ?
C32 C31 C36 118.2(15) . . ?
C32 C31 C29 119.7(15) . . ?
C36 C31 C29 122.1(14) . . ?
C31 C32 C33 120.6(17) . . ?
C31 C32 H32 119.7 . . ?
C33 C32 H32 119.7 . . ?
C34 C33 C32 120.5(16) . . ?
C34 C33 H33 119.7 . . ?
C32 C33 H33 119.7 . . ?
C33 C34 C35 120.9(16) . . ?
C33 C34 H34 119.5 . . ?
C35 C34 H34 119.5 . . ?
C36 C35 C34 118.1(14) . . ?
C36 C35 H35 121.0 . . ?
C34 C35 H35 121.0 . . ?
O4 C36 C31 120.3(12) . . ?
O4 C36 C35 118.4(13) . . ?
C31 C36 C35 121.3(13) . . ?
N5 C37 S1 175.5(15) . . ?
O4 Cd1 O2 142.3(2) . . ?
O4 Cd1 O5 94.6(4) . . ?
O2 Cd1 O5 103.6(4) . . ?
O4 Cd1 O3 67.3(3) . . ?
O2 Cd1 O3 86.8(3) . . ?
O5 Cd1 O3 159.2(4) . . ?
O4 Cd1 O1 81.2(3) . . ?
O2 Cd1 O1 65.7(3) . . ?
O5 Cd1 O1 91.7(4) . . ?
O3 Cd1 O1 75.9(3) . . ?
O4 Cd1 S1 114.9(3) . . ?
O2 Cd1 S1 98.3(3) . . ?
O5 Cd1 S1 89.4(3) . . ?
O3 Cd1 S1 107.2(2) . . ?
O1 Cd1 S1 163.8(2) . . ?
O4 Cd1 Cu2 35.4(2) . . ?
O2 Cd1 Cu2 109.1(2) . . ?
O5 Cd1 Cu2 122.8(3) . . ?
O3 Cd1 Cu2 36.6(2) . . ?
O1 Cd1 Cu2 62.8(2) . . ?
S1 Cd1 Cu2 128.98(11) . . ?
N1 Cu1 O2 170.4(5) . . ?
N1 Cu1 O1 92.0(4) . . ?
O2 Cu1 O1 83.2(4) . . ?
N1 Cu1 N2 96.3(5) . . ?
O2 Cu1 N2 90.0(5) . . ?
O1 Cu1 N2 166.1(4) . . ?
O4 Cu2 O3 82.5(4) . . ?
O4 Cu2 N3 174.4(5) . . ?
O3 Cu2 N3 91.9(5) . . ?
O4 Cu2 N4 88.6(5) . . ?
O3 Cu2 N4 170.2(4) . . ?
N3 Cu2 N4 97.0(5) . . ?
O4 Cu2 Cd1 42.8(3) . . ?
O3 Cu2 Cd1 45.8(2) . . ?
N3 Cu2 Cd1 132.2(4) . . ?
N4 Cu2 Cd1 124.4(3) . . ?
C7 N1 C8 118.8(12) . . ?
C7 N1 Cu1 123.7(9) . . ?
C8 N1 Cu1 117.4(10) . . ?
C11 N2 C10 116.7(13) . . ?
C11 N2 Cu1 122.4(10) . . ?
C10 N2 Cu1 120.8(10) . . ?
C25 N3 C26 120.3(12) . . ?
C25 N3 Cu2 124.5(10) . . ?
C26 N3 Cu2 115.2(11) . . ?
C29 N4 C28 119.9(14) . . ?
C29 N4 Cu2 121.7(10) . . ?
C28 N4 Cu2 118.4(12) . . ?
C1 O1 Cu1 127.8(7) . . ?
C1 O1 Cd1 134.1(7) . . ?
Cu1 O1 Cd1 97.6(3) . . ?
C18 O2 Cu1 120.5(8) . . ?
C18 O2 Cd1 132.5(8) . . ?
Cu1 O2 Cd1 105.7(4) . . ?
C19 O3 Cu2 128.6(8) . . ?
C19 O3 Cd1 131.4(8) . . ?
Cu2 O3 Cd1 97.6(4) . . ?
C36 O4 Cu2 115.1(7) . . ?
C36 O4 Cd1 135.6(8) . . ?
Cu2 O4 Cd1 101.8(4) . . ?
Cd1 O5 H5A 114.5 . . ?
Cd1 O5 H5B 114.0 . . ?
H5A O5 H5B 99.6 . . ?
C37 S1 Cd1 106.7(5) . . ?

loop_
_geom_bond_atom_site_label_1
_geom_bond_atom_site_label_2
_geom_bond_distance
_geom_bond_site_symmetry_2
_geom_bond_publ_flag
C1 O1 1.321(15) . ?
C1 C6 1.394(17) . ?
C1 C2 1.414(19) . ?
C2 C3 1.36(2) . ?
C2 H2 0.9300 . ?
C3 C4 1.38(2) . ?
C3 H3 0.9300 . ?
C4 C5 1.36(2) . ?
C4 H4 0.9300 . ?
C5 C6 1.423(19) . ?
C5 H5 0.9300 . ?
C6 C7 1.41(2) . ?
C7 N1 1.279(18) . ?
C7 H7 0.9300 . ?
C8 N1 1.481(18) . ?
C8 C9 1.52(2) . ?
C8 H8A 0.9700 . ?
C8 H8B 0.9700 . ?
C9 C10 1.48(2) . ?
C9 H9A 0.9700 . ?
C9 H9B 0.9700 . ?
C10 N2 1.497(19) . ?
C10 H10A 0.9700 . ?
C10 H10B 0.9700 . ?
C11 N2 1.298(19) . ?
C11 C13 1.47(2) . ?
C11 C12 1.54(2) . ?
C12 H12A 0.9600 . ?
C12 H12B 0.9600 . ?
C12 H12C 0.9600 . ?
C13 C14 1.39(2) . ?
C13 C18 1.43(2) . ?
C14 C15 1.37(3) . ?
C14 H14 0.9300 . ?
C15 C16 1.34(3) . ?
C15 H15 0.9300 . ?
C16 C17 1.37(2) . ?
C16 H16 0.9300 . ?
C17 C18 1.38(2) . ?
C17 H17 0.9300 . ?
C18 O2 1.317(18) . ?
C19 O3 1.336(15) . ?
C19 C20 1.37(2) . ?
C19 C24 1.396(17) . ?
C20 C21 1.41(2) . ?
C20 H20 0.9300 . ?
C21 C22 1.33(3) . ?
C21 H21 0.9300 . ?
C22 C23 1.35(2) . ?
C22 H22 0.9300 . ?
C23 C24 1.45(2) . ?
C23 H23 0.9300 . ?
C24 C25 1.39(2) . ?
C25 N3 1.281(19) . ?
C25 H25 0.9300 . ?
C26 N3 1.478(18) . ?
C26 C27 1.53(2) . ?
C26 H26A 0.9700 . ?
C26 H26B 0.9700 . ?
C27 C28 1.43(3) . ?
C27 H27A 0.9700 . ?
C27 H27B 0.9700 . ?
C28 N4 1.486(19) . ?
C28 H28A 0.9700 . ?
C28 H28B 0.9700 . ?
C29 N4 1.30(2) . ?
C29 C31 1.45(2) . ?
C29 C30 1.55(2) . ?
C30 H30A 0.9600 . ?
C30 H30B 0.9600 . ?
C30 H30C 0.9600 . ?
C31 C32 1.39(2) . ?
C31 C36 1.40(2) . ?
C32 C33 1.40(3) . ?
C32 H32 0.9300 . ?
C33 C34 1.34(3) . ?
C33 H33 0.9300 . ?
C34 C35 1.41(2) . ?
C34 H34 0.9300 . ?
C35 C36 1.399(18) . ?
C35 H35 0.9300 . ?
C36 O4 1.366(17) . ?
C37 N5 1.17(2) . ?
C37 S1 1.595(17) . ?
Cd1 O4 2.234(10) . ?
Cd1 O2 2.236(9) . ?
Cd1 O5 2.315(10) . ?
Cd1 O3 2.327(8) . ?
Cd1 O1 2.462(7) . ?
Cd1 S1 2.586(5) . ?
Cd1 Cu2 3.2170(16) . ?
Cu1 N1 1.918(11) . ?
Cu1 O2 1.923(9) . ?
Cu1 O1 1.925(9) . ?
Cu1 N2 1.987(12) . ?
Cu2 O4 1.903(8) . ?
Cu2 O3 1.934(9) . ?
Cu2 N3 1.960(11) . ?
Cu2 N4 1.997(14) . ?
O5 H5A 0.9517 . ?
O5 H5B 0.9494 . ?
